data_2232024
loop_
_publ_author_name
'Ramathilagam, C.'
'Venkatesan, N.'
'Rajakumar, P.'
'Umarani, P. R.'
'Manivannan, V.'

_publ_section_title
;
 9-<i>p</i>-Tolyl-9<i>H</i>-carbazole-3-carbonitrile
;
_journal_coeditor_code PV2449
_journal_issue 10
_journal_name_full 'Acta Crystallographica Section E'
_journal_page_first o2796
_journal_paper_doi 10.1107/S1600536811039286
_journal_volume 67
_journal_year 2011
_chemical_formula_iupac 'C20 H14 N2'
_chemical_formula_moiety 'C20 H14 N2'
_chemical_formula_sum 'C20 H14 N2'
_chemical_formula_weight 282.33
_chemical_name_systematic
;
9-<i>p</i>-Tolyl-9<i>H</i>-carbazole-3-carbonitrile
;
_space_group_IT_number 2
_symmetry_cell_setting triclinic
_symmetry_space_group_name_Hall '-P 1'
_symmetry_space_group_name_H-M 'P -1'
_atom_sites_solution_hydrogens geom
_atom_sites_solution_primary direct
_atom_sites_solution_secondary difmap
_cell_angle_alpha 80.514(2)
_cell_angle_beta 87.499(2)
_cell_angle_gamma 72.114(2)
_cell_formula_units_Z 2
_cell_length_a 8.6031(3)
_cell_length_b 8.8247(3)
_cell_length_c 10.4609(4)
_cell_measurement_reflns_used 3724
_cell_measurement_temperature 295(2)
_cell_measurement_theta_max 28.35
_cell_measurement_theta_min 1.97
_cell_volume 745.45(5)
_computing_cell_refinement 'SAINT (Bruker, 2004)'
_computing_data_collection 'APEX2 (Bruker, 2004)'
_computing_data_reduction 'SAINT (Bruker, 2004)'
_computing_molecular_graphics 'PLATON (Spek, 2009)'
_computing_publication_material 'SHELXL97 (Sheldrick, 2008)'
_computing_structure_refinement 'SHELXL97 (Sheldrick, 2008)'
_computing_structure_solution 'SHELXS97 (Sheldrick, 2008)'
_diffrn_ambient_temperature 295(2)
_diffrn_detector_area_resol_mean 0
_diffrn_measured_fraction_theta_full 0.998
_diffrn_measured_fraction_theta_max 0.998
_diffrn_measurement_device_type 'Bruker Kappa APEXII CCD'
_diffrn_measurement_method '\w and \f'
_diffrn_radiation_monochromator graphite
_diffrn_radiation_source 'fine-focus sealed tube'
_diffrn_radiation_type MoK\a
_diffrn_radiation_wavelength 0.71073
_diffrn_reflns_av_R_equivalents 0.0289
_diffrn_reflns_av_sigmaI/netI 0.0229
_diffrn_reflns_limit_h_max 9
_diffrn_reflns_limit_h_min -11
_diffrn_reflns_limit_k_max 11
_diffrn_reflns_limit_k_min -11
_diffrn_reflns_limit_l_max 13
_diffrn_reflns_limit_l_min -13
_diffrn_reflns_number 13631
_diffrn_reflns_theta_full 28.35
_diffrn_reflns_theta_max 28.35
_diffrn_reflns_theta_min 1.97
_diffrn_standards_interval_count 0
_diffrn_standards_interval_time 0
_exptl_absorpt_coefficient_mu 0.075
_exptl_absorpt_correction_T_max 0.9874
_exptl_absorpt_correction_T_min 0.9838
_exptl_absorpt_correction_type multi-scan
_exptl_absorpt_process_details '(SADABS; Sheldrick, 1996)'
_exptl_crystal_colour colourless
_exptl_crystal_density_diffrn 1.258
_exptl_crystal_density_method 'not measured'
_exptl_crystal_description block
_exptl_crystal_F_000 296
_exptl_crystal_size_max 0.22
_exptl_crystal_size_mid 0.19
_exptl_crystal_size_min 0.17
_refine_diff_density_max 0.161
_refine_diff_density_min -0.205
_refine_ls_extinction_method none
_refine_ls_goodness_of_fit_ref 1.037
_refine_ls_hydrogen_treatment constr
_refine_ls_matrix_type full
_refine_ls_number_parameters 200
_refine_ls_number_reflns 3724
_refine_ls_number_restraints 1
_refine_ls_restrained_S_all 1.038
_refine_ls_R_factor_all 0.0617
_refine_ls_R_factor_gt 0.0427
_refine_ls_shift/su_max 0.002
_refine_ls_shift/su_mean 0.000
_refine_ls_structure_factor_coef Fsqd
_refine_ls_weighting_details 'calc w=1/[\s^2^(Fo^2^)+(0.0561P)^2^+0.1087P] where P=(Fo^2^+2Fc^2^)/3'
_refine_ls_weighting_scheme calc
_refine_ls_wR_factor_gt 0.1098
_refine_ls_wR_factor_ref 0.1227
_reflns_number_gt 2695
_reflns_number_total 3724
_reflns_threshold_expression I>2sigma(I)
_cod_data_source_file pv2449.cif
_cod_data_source_block I
_cod_database_code 2232024
_cod_database_fobs_code 2232024

loop_
_symmetry_equiv_pos_as_xyz
'x, y, z'
'-x, -y, -z'

loop_
_atom_site_type_symbol
_atom_site_label
_atom_site_fract_x
_atom_site_fract_y
_atom_site_fract_z
_atom_site_U_iso_or_equiv
_atom_site_adp_type
_atom_site_calc_flag
_atom_site_refinement_flags
_atom_site_occupancy
_atom_site_symmetry_multiplicity
C C1 1.15482(15) 0.39757(15) 0.76616(11) 0.0428(3) Uani d . 1 1
C C2 1.28283(17) 0.27239(16) 0.72999(13) 0.0503(3) Uani d . 1 1
H H2 1.2641 0.1969 0.6851 0.060 Uiso calc R 1 1
C C3 1.43894(17) 0.26447(17) 0.76330(13) 0.0544(3) Uani d . 1 1
H H3 1.5267 0.1814 0.7408 0.065 Uiso calc R 1 1
C C4 1.46875(17) 0.37727(17) 0.82957(13) 0.0540(3) Uani d . 1 1
H H4 1.5755 0.3684 0.8503 0.065 Uiso calc R 1 1
C C5 1.34207(15) 0.50179(16) 0.86478(12) 0.0482(3) Uani d . 1 1
H H5 1.3622 0.5774 0.9087 0.058 Uiso calc R 1 1
C C6 1.18294(15) 0.51223(14) 0.83321(11) 0.0413(3) Uani d . 1 1
C C7 1.02493(14) 0.62392(14) 0.85320(11) 0.0408(3) Uani d . 1 1
C C8 0.97472(15) 0.75589(15) 0.91712(12) 0.0447(3) Uani d . 1 1
H H8 1.0505 0.7899 0.9561 0.054 Uiso calc R 1 1
C C9 0.80848(16) 0.83680(15) 0.92188(12) 0.0470(3) Uani d U 1 1
C C10 0.69339(16) 0.78683(16) 0.86297(13) 0.0513(3) Uani d . 1 1
H H10 0.5829 0.8431 0.8670 0.062 Uiso calc R 1 1
C C11 0.74155(16) 0.65580(16) 0.79929(13) 0.0497(3) Uani d . 1 1
H H11 0.6653 0.6228 0.7599 0.060 Uiso calc R 1 1
C C12 0.90815(15) 0.57363(15) 0.79534(11) 0.0428(3) Uani d . 1 1
C C13 0.91238(15) 0.35356(16) 0.67085(12) 0.0447(3) Uani d . 1 1
C C14 0.81166(17) 0.43835(18) 0.56626(12) 0.0531(3) Uani d . 1 1
H H14 0.7938 0.5487 0.5431 0.064 Uiso calc R 1 1
C C15 0.73821(18) 0.3594(2) 0.49679(13) 0.0588(4) Uani d . 1 1
H H15 0.6688 0.4181 0.4282 0.071 Uiso calc R 1 1
C C16 0.76514(18) 0.1943(2) 0.52662(14) 0.0582(4) Uani d . 1 1
C C17 0.86723(18) 0.11099(18) 0.63019(15) 0.0582(4) Uani d . 1 1
H H17 0.8883 -0.0001 0.6512 0.070 Uiso calc R 1 1
C C18 0.93897(17) 0.18914(16) 0.70359(13) 0.0517(3) Uani d . 1 1
H H18 1.0047 0.1313 0.7745 0.062 Uiso calc R 1 1
C C19 0.6847(3) 0.1091(3) 0.4495(2) 0.0915(6) Uani d . 1 1
H H19A 0.5682 0.1520 0.4557 0.137 Uiso calc R 1 1
H H19B 0.7182 -0.0041 0.4832 0.137 Uiso calc R 1 1
H H19C 0.7163 0.1249 0.3603 0.137 Uiso calc R 1 1
C C20 0.75645(17) 0.97199(16) 0.99028(14) 0.0537(3) Uani d U 1 1
N N1 0.98705(12) 0.43589(13) 0.74328(10) 0.0454(3) Uani d . 1 1
N N2 0.72084(16) 1.07784(16) 1.04614(14) 0.0700(4) Uani d . 1 1

loop_
_atom_site_aniso_label
_atom_site_aniso_U_11
_atom_site_aniso_U_22
_atom_site_aniso_U_33
_atom_site_aniso_U_12
_atom_site_aniso_U_13
_atom_site_aniso_U_23
C1 0.0421(6) 0.0455(7) 0.0405(6) -0.0140(5) 0.0003(5) -0.0053(5)
C2 0.0519(8) 0.0486(7) 0.0508(7) -0.0142(6) 0.0048(6) -0.0122(6)
C3 0.0440(7) 0.0523(8) 0.0608(8) -0.0070(6) 0.0063(6) -0.0083(6)
C4 0.0411(7) 0.0592(8) 0.0590(8) -0.0140(6) -0.0018(6) -0.0039(6)
C5 0.0438(7) 0.0531(7) 0.0482(7) -0.0157(6) -0.0035(5) -0.0061(6)
C6 0.0420(6) 0.0432(6) 0.0386(6) -0.0137(5) 0.0001(5) -0.0049(5)
C7 0.0397(6) 0.0426(6) 0.0398(6) -0.0132(5) -0.0003(5) -0.0044(5)
C8 0.0462(7) 0.0432(7) 0.0461(6) -0.0154(5) -0.0011(5) -0.0072(5)
C9 0.0486(7) 0.0412(6) 0.0489(7) -0.0112(5) 0.0020(5) -0.0060(5)
C10 0.0409(7) 0.0484(7) 0.0616(8) -0.0097(5) 0.0015(6) -0.0079(6)
C11 0.0413(7) 0.0525(7) 0.0572(7) -0.0163(6) -0.0021(6) -0.0096(6)
C12 0.0435(7) 0.0425(6) 0.0432(6) -0.0143(5) -0.0006(5) -0.0061(5)
C13 0.0451(7) 0.0519(7) 0.0417(6) -0.0197(6) 0.0029(5) -0.0120(5)
C14 0.0586(8) 0.0568(8) 0.0467(7) -0.0234(7) -0.0034(6) -0.0040(6)
C15 0.0592(9) 0.0763(10) 0.0456(7) -0.0267(8) -0.0038(6) -0.0098(7)
C16 0.0549(8) 0.0776(10) 0.0552(8) -0.0319(7) 0.0074(6) -0.0261(7)
C17 0.0610(9) 0.0531(8) 0.0678(9) -0.0241(7) 0.0063(7) -0.0184(7)
C18 0.0529(8) 0.0509(7) 0.0524(7) -0.0168(6) -0.0016(6) -0.0085(6)
C19 0.0912(14) 0.1118(16) 0.0975(14) -0.0513(12) -0.0035(11) -0.0491(12)
C20 0.0492(7) 0.0454(7) 0.0637(8) -0.0097(6) 0.0016(6) -0.0108(6)
N1 0.0418(6) 0.0472(6) 0.0496(6) -0.0141(5) -0.0016(4) -0.0133(5)
N2 0.0611(8) 0.0583(8) 0.0926(10) -0.0125(6) -0.0004(7) -0.0279(7)

loop_
_atom_type_symbol
_atom_type_description
_atom_type_scat_dispersion_real
_atom_type_scat_dispersion_imag
_atom_type_scat_source
C C 0.0033 0.0016 'International Tables Vol C Tables 4.2.6.8 and 6.1.1.4'
H H 0.0000 0.0000 'International Tables Vol C Tables 4.2.6.8 and 6.1.1.4'
N N 0.0061 0.0033 'International Tables Vol C Tables 4.2.6.8 and 6.1.1.4'

loop_
_geom_angle_atom_site_label_1
_geom_angle_atom_site_label_2
_geom_angle_atom_site_label_3
_geom_angle
C2 C1 N1 129.38(12)
C2 C1 C6 121.43(12)
N1 C1 C6 109.18(11)
C3 C2 C1 117.33(13)
C3 C2 H2 121.3
C1 C2 H2 121.3
C2 C3 C4 121.90(13)
C2 C3 H3 119.0
C4 C3 H3 119.0
C5 C4 C3 120.78(13)
C5 C4 H4 119.6
C3 C4 H4 119.6
C4 C5 C6 118.60(13)
C4 C5 H5 120.7
C6 C5 H5 120.7
C5 C6 C1 119.96(12)
C5 C6 C7 133.56(12)
C1 C6 C7 106.48(11)
C8 C7 C12 119.87(11)
C8 C7 C6 133.07(11)
C12 C7 C6 107.03(10)
C7 C8 C9 118.63(11)
C7 C8 H8 120.7
C9 C8 H8 120.7
C8 C9 C10 121.09(12)
C8 C9 C20 118.52(12)
C10 C9 C20 120.38(12)
C11 C10 C9 120.90(12)
C11 C10 H10 119.6
C9 C10 H10 119.6
C10 C11 C12 118.11(12)
C10 C11 H11 120.9
C12 C11 H11 120.9
N1 C12 C11 129.52(12)
N1 C12 C7 109.05(11)
C11 C12 C7 121.40(12)
C18 C13 C14 119.34(12)
C18 C13 N1 120.73(11)
C14 C13 N1 119.93(12)
C15 C14 C13 120.07(13)
C15 C14 H14 120.0
C13 C14 H14 120.0
C14 C15 C16 121.56(14)
C14 C15 H15 119.2
C16 C15 H15 119.2
C17 C16 C15 117.77(13)
C17 C16 C19 121.14(16)
C15 C16 C19 121.09(15)
C16 C17 C18 121.52(14)
C16 C17 H17 119.2
C18 C17 H17 119.2
C13 C18 C17 119.71(13)
C13 C18 H18 120.1
C17 C18 H18 120.1
C16 C19 H19A 109.5
C16 C19 H19B 109.5
H19A C19 H19B 109.5
C16 C19 H19C 109.5
H19A C19 H19C 109.5
H19B C19 H19C 109.5
N2 C20 C9 177.51(16)
C12 N1 C1 108.25(10)
C12 N1 C13 126.03(10)
C1 N1 C13 125.59(10)

loop_
_geom_bond_atom_site_label_1
_geom_bond_atom_site_label_2
_geom_bond_distance
C1 C2 1.3894(18)
C1 N1 1.3995(16)
C1 C6 1.4048(17)
C2 C3 1.380(2)
C2 H2 0.9300
C3 C4 1.392(2)
C3 H3 0.9300
C4 C5 1.3761(19)
C4 H4 0.9300
C5 C6 1.3942(17)
C5 H5 0.9300
C6 C7 1.4434(17)
C7 C8 1.3829(17)
C7 C12 1.4100(17)
C8 C9 1.3914(18)
C8 H8 0.9300
C9 C10 1.4021(19)
C9 C20 1.4356(18)
C10 C11 1.3740(18)
C10 H10 0.9300
C11 C12 1.3958(18)
C11 H11 0.9300
C12 N1 1.3834(16)
C13 C18 1.3835(18)
C13 C14 1.3865(18)
C13 N1 1.4230(16)
C14 C15 1.3750(19)
C14 H14 0.9300
C15 C16 1.386(2)
C15 H15 0.9300
C16 C17 1.382(2)
C16 C19 1.505(2)
C17 C18 1.3869(19)
C17 H17 0.9300
C18 H18 0.9300
C19 H19A 0.9600
C19 H19B 0.9600
C19 H19C 0.9600
C20 N2 1.1386(17)

loop_
_geom_hbond_atom_site_label_D
_geom_hbond_atom_site_label_H
_geom_hbond_atom_site_label_A
_geom_hbond_site_symmetry_A
_geom_hbond_distance_DH
_geom_hbond_distance_HA
_geom_hbond_distance_DA
_geom_hbond_angle_DHA
_geom_hbond_publ_flag
C8 H8 N2 2_777 0.93 2.57 3.434(2) 154 y
C15 H15 Cg2 2_566 0.93 2.71 3.4530(10) 137 y

loop_
_geom_torsion_atom_site_label_1
_geom_torsion_atom_site_label_2
_geom_torsion_atom_site_label_3
_geom_torsion_atom_site_label_4
_geom_torsion
N1 C1 C2 C3 178.70(12)
C6 C1 C2 C3 0.40(19)
C1 C2 C3 C4 -0.5(2)
C2 C3 C4 C5 0.1(2)
C3 C4 C5 C6 0.3(2)
C4 C5 C6 C1 -0.38(18)
C4 C5 C6 C7 -179.43(12)
C2 C1 C6 C5 0.02(18)
N1 C1 C6 C5 -178.58(11)
C2 C1 C6 C7 179.31(11)
N1 C1 C6 C7 0.70(13)
C5 C6 C7 C8 -4.1(2)
C1 C6 C7 C8 176.79(13)
C5 C6 C7 C12 178.13(13)
C1 C6 C7 C12 -1.01(13)
C12 C7 C8 C9 -0.38(17)
C6 C7 C8 C9 -177.97(12)
C7 C8 C9 C10 -0.23(19)
C7 C8 C9 C20 178.90(11)
C8 C9 C10 C11 0.3(2)
C20 C9 C10 C11 -178.79(12)
C9 C10 C11 C12 0.22(19)
C10 C11 C12 N1 176.86(12)
C10 C11 C12 C7 -0.84(19)
C8 C7 C12 N1 -177.18(11)
C6 C7 C12 N1 0.97(13)
C8 C7 C12 C11 0.94(18)
C6 C7 C12 C11 179.09(11)
C18 C13 C14 C15 0.5(2)
N1 C13 C14 C15 -179.43(12)
C13 C14 C15 C16 -1.6(2)
C14 C15 C16 C17 0.8(2)
C14 C15 C16 C19 -179.72(14)
C15 C16 C17 C18 0.9(2)
C19 C16 C17 C18 -178.53(14)
C14 C13 C18 C17 1.2(2)
N1 C13 C18 C17 -178.86(12)
C16 C17 C18 C13 -1.9(2)
C8 C9 C20 N2 -8(4)
C10 C9 C20 N2 171(4)
C11 C12 N1 C1 -178.47(12)
C7 C12 N1 C1 -0.55(13)
C11 C12 N1 C13 5.6(2)
C7 C12 N1 C13 -176.45(11)
C2 C1 N1 C12 -178.57(12)
C6 C1 N1 C12 -0.11(13)
C2 C1 N1 C13 -2.6(2)
C6 C1 N1 C13 175.81(11)
C18 C13 N1 C12 -128.91(14)
C14 C13 N1 C12 51.05(17)
C18 C13 N1 C1 55.88(17)
C14 C13 N1 C1 -124.16(14)

loop_
_cod_related_entry_id
_cod_related_entry_database
_cod_related_entry_code
1 ChemSpider 30657062
